data_7233759
loop_
_publ_author_name
'Erhart, Oliver'
'Georgiev, Peter A.'
'Krautscheid, Harald'

_publ_section_title
;
 Desolvation process in the flexible metal--organic framework
 [Cu(Me-4py-trz-ia)], adsorption of dihydrogen and related structure
 responses
;
_journal_issue 43
_journal_name_full CrystEngComm
_journal_page_first 6523
_journal_paper_doi 10.1039/C9CE00992B
_journal_volume 21
_journal_year 2019
_chemical_formula_sum 'C16 H12 Cu N4 O5'
_chemical_formula_weight 403.84
_space_group_crystal_system monoclinic
_space_group_IT_number 14
_space_group_name_Hall '-P 2ybc'
_space_group_name_H-M_alt 'P 1 21/c 1'
_symmetry_space_group_name_Hall '-P 2ybc'
_symmetry_space_group_name_H-M 'P 1 21/c 1'
_atom_sites_solution_hydrogens mixed
_atom_sites_solution_primary direct
_atom_sites_solution_secondary difmap
_audit_creation_method SHELXL-2014/7
_audit_update_record
;
2019-07-22 deposited with the CCDC.    2019-09-09 downloaded from the CCDC.
;
_cell_angle_alpha 90
_cell_angle_beta 93.001(11)
_cell_angle_gamma 90
_cell_formula_units_Z 4
_cell_length_a 14.251(2)
_cell_length_b 13.399(2)
_cell_length_c 14.6369(19)
_cell_measurement_reflns_used 10286
_cell_measurement_temperature 213(2)
_cell_measurement_theta_max 27.96
_cell_measurement_theta_min 2.47
_cell_volume 2791.1(7)
_computing_cell_refinement 'STOE X-AREA'
_computing_data_collection 'STOE IPDS software'
_computing_data_reduction 'STOE X-AREA'
_computing_structure_refinement 'SHELXL-2014/7 (Sheldrick, 2014)'
_computing_structure_solution 'SHELXT-2014/5 (Sheldrick, 2014)'
_diffrn_ambient_temperature 213(2)
_diffrn_measured_fraction_theta_full 0.999
_diffrn_measured_fraction_theta_max 0.999
_diffrn_measurement_device_type 'STOE IPDS-I'
_diffrn_measurement_method 'rotation method, \w scans'
_diffrn_radiation_type MoK\a
_diffrn_radiation_wavelength 0.71073
_diffrn_reflns_av_R_equivalents 0.0576
_diffrn_reflns_av_unetI/netI 0.0676
_diffrn_reflns_Laue_measured_fraction_full 0.999
_diffrn_reflns_Laue_measured_fraction_max 0.999
_diffrn_reflns_limit_h_max 18
_diffrn_reflns_limit_h_min -18
_diffrn_reflns_limit_k_max 17
_diffrn_reflns_limit_k_min -17
_diffrn_reflns_limit_l_max 18
_diffrn_reflns_limit_l_min -18
_diffrn_reflns_number 23693
_diffrn_reflns_point_group_measured_fraction_full 0.999
_diffrn_reflns_point_group_measured_fraction_max 0.999
_diffrn_reflns_theta_full 25.242
_diffrn_reflns_theta_max 26.999
_diffrn_reflns_theta_min 2.468
_diffrn_source 'sealed tube'
_exptl_absorpt_coefficient_mu 0.804
_exptl_absorpt_correction_T_max 0.9790
_exptl_absorpt_correction_T_min 0.8814
_exptl_absorpt_correction_type numerical
_exptl_absorpt_process_details
;
STOE X-Red32, absorption correction by Gaussian integration, analogous to
P. Coppens, "The Evaluation of Absorption and Extinction in Single-Crystal
Structure Analysis", published in: F. R. Ahmed (Editor), "Crystallographic
Computing", Munksgaard, Copenhagen (1970), 255 - 270.
;
_exptl_crystal_colour blue
_exptl_crystal_density_diffrn 0.961
_exptl_crystal_description prism
_exptl_crystal_F_000 820
_exptl_crystal_size_max 0.118
_exptl_crystal_size_mid 0.100
_exptl_crystal_size_min 0.043
_refine_diff_density_max 0.346
_refine_diff_density_min -0.254
_refine_diff_density_rms 0.056
_refine_ls_extinction_method none
_refine_ls_goodness_of_fit_ref 0.827
_refine_ls_hydrogen_treatment mixed
_refine_ls_matrix_type full
_refine_ls_number_parameters 245
_refine_ls_number_reflns 6084
_refine_ls_number_restraints 3
_refine_ls_restrained_S_all 0.826
_refine_ls_R_factor_all 0.0616
_refine_ls_R_factor_gt 0.0324
_refine_ls_shift/su_max 0.000
_refine_ls_shift/su_mean 0.000
_refine_ls_structure_factor_coef Fsqd
_refine_ls_weighting_details 'w=1/[\s^2^(Fo^2^)+(0.0342P)^2^] where P=(Fo^2^+2Fc^2^)/3'
_refine_ls_weighting_scheme calc
_refine_ls_wR_factor_gt 0.0699
_refine_ls_wR_factor_ref 0.0740
_reflns_Friedel_coverage 0.000
_reflns_number_gt 3520
_reflns_number_total 6084
_reflns_threshold_expression 'I > 2\s(I)'
_cod_data_source_file c9ce00992b2.cif
_cod_data_source_block oe_sq
_cod_depositor_comments 'Adding full bibliography for 7233759--7233763.cif.'
_cod_original_cell_volume 2790.9(7)
_cod_database_code 7233759
_shelx_shelxl_version_number 2014/7
_shelx_space_group_comment
;
The symmetry employed for this shelxl refinement is uniquely defined
by the following loop, which should always be used as a source of
symmetry information in preference to the above space-group names.
They are only intended as comments.
;
_shelx_estimated_absorpt_t_min 0.911
_shelx_estimated_absorpt_t_max 0.966

loop_
_space_group_symop_operation_xyz
'x, y, z'
'-x, y+1/2, -z+1/2'
'-x, -y, -z'
'x, -y-1/2, z-1/2'

loop_
_atom_site_label
_atom_site_type_symbol
_atom_site_fract_x
_atom_site_fract_y
_atom_site_fract_z
_atom_site_U_iso_or_equiv
_atom_site_adp_type
_atom_site_occupancy
_atom_site_site_symmetry_order
_atom_site_calc_flag
_atom_site_refinement_flags_posn
_atom_site_refinement_flags_adp
_atom_site_refinement_flags_occupancy
C1 C 0.36894(16) 0.4910(2) 0.14127(18) 0.0306(5) Uani 1 1 d . . .
C2 C 0.28957(15) 0.43643(16) 0.18439(16) 0.0244(5) Uani 1 1 d . . .
C3 C 0.26384(14) 0.34086(16) 0.15394(14) 0.0221(4) Uani 1 1 d . . .
H3 H 0.2973 0.3092 0.1085 0.026 Uiso 1 1 calc R U .
C4 C 0.18861(13) 0.29339(15) 0.19147(13) 0.0184(4) Uani 1 1 d . . .
C5 C 0.13789(14) 0.33888(16) 0.25828(14) 0.0209(4) Uani 1 1 d . . .
H5 H 0.0865 0.3061 0.2827 0.025 Uiso 1 1 calc R U .
C6 C 0.16424(15) 0.43362(16) 0.28865(15) 0.0231(4) Uani 1 1 d . . .
C7 C 0.24001(16) 0.48184(14) 0.25177(18) 0.0254(5) Uani 1 1 d . . .
H7 H 0.2577 0.5458 0.2728 0.030 Uiso 1 1 calc R U .
C8 C 0.11249(16) 0.48148(17) 0.36424(16) 0.0257(5) Uani 1 1 d . . .
C9 C 0.04111(19) 0.25232(19) 0.03968(18) 0.0387(6) Uani 1 1 d . . .
H9A H 0.0801 0.2807 -0.0061 0.058 Uiso 1 1 calc R U .
H9B H 0.0223 0.3045 0.0808 0.058 Uiso 1 1 calc R U .
H9C H -0.0143 0.2224 0.0098 0.058 Uiso 1 1 calc R U .
C10 C 0.09499(14) 0.17490(16) 0.09246(14) 0.0219(4) Uani 1 1 d . . .
C11 C 0.19270(15) 0.10383(16) 0.19207(15) 0.0224(4) Uani 1 1 d . . .
C12 C 0.26620(15) 0.08375(16) 0.26444(15) 0.0250(5) Uani 1 1 d . . .
C13 C 0.28948(17) 0.14986(19) 0.33531(16) 0.0313(5) Uani 1 1 d . . .
H13 H 0.2585 0.2116 0.3386 0.038 Uiso 1 1 calc R U .
C14 C 0.35870(17) 0.12380(19) 0.40092(17) 0.0328(5) Uani 1 1 d . . .
H14 H 0.3742 0.1693 0.4482 0.039 Uiso 1 1 calc R U .
C15 C 0.38190(18) -0.02684(19) 0.33172(18) 0.0394(6) Uani 1 1 d . . .
H15 H 0.4136 -0.0883 0.3302 0.047 Uiso 1 1 calc R U .
C16 C 0.31407(16) -0.0062(2) 0.26341(17) 0.0376(5) Uani 1 1 d . . .
H16 H 0.3005 -0.0528 0.2166 0.045 Uiso 1 1 calc R U .
Cu1 Cu 0.5000 0.0000 0.5000 0.03730(12) Uani 1 2 d S . P
Cu2 Cu 0.0000 0.0000 0.0000 0.01822(9) Uani 1 2 d S . P
N1 N 0.16132(11) 0.19498(13) 0.16090(11) 0.0191(4) Uani 1 1 d . . .
N2 N 0.08729(12) 0.07815(13) 0.08350(12) 0.0216(4) Uani 1 1 d . . .
N3 N 0.14822(13) 0.03214(13) 0.14577(13) 0.0245(4) Uani 1 1 d . . .
N4 N 0.40442(13) 0.03663(16) 0.39982(14) 0.0294(4) Uani 1 1 d . . .
O1 O 0.41394(12) 0.44178(14) 0.08610(11) 0.0334(4) Uani 1 1 d . . .
O2 O 0.38373(16) 0.57955(16) 0.1631(2) 0.0756(8) Uani 1 1 d . . .
O3 O 0.04806(11) 0.42921(12) 0.39662(10) 0.0268(3) Uani 1 1 d . . .
O4 O 0.13361(12) 0.56689(14) 0.39145(13) 0.0428(5) Uani 1 1 d . . .
O5 O 0.56905(19) 0.1805(2) 0.4977(2) 0.0750(7) Uani 1 1 d D . .
H5A H 0.607(2) 0.223(2) 0.521(2) 0.090 Uiso 1 1 d D U .
H5B H 0.575(3) 0.187(3) 0.4408(8) 0.090 Uiso 1 1 d D U .

loop_
_atom_site_aniso_label
_atom_site_aniso_U_11
_atom_site_aniso_U_22
_atom_site_aniso_U_33
_atom_site_aniso_U_23
_atom_site_aniso_U_13
_atom_site_aniso_U_12
C1 0.0261(11) 0.0274(13) 0.0388(13) 0.0019(12) 0.0059(9) -0.0046(11)
C2 0.0219(10) 0.0245(11) 0.0272(11) -0.0010(9) 0.0039(9) -0.0014(8)
C3 0.0191(10) 0.0266(11) 0.0207(10) -0.0027(9) 0.0033(8) 0.0005(8)
C4 0.0174(9) 0.0214(10) 0.0162(10) 0.0009(8) -0.0014(8) 0.0005(7)
C5 0.0195(10) 0.0260(11) 0.0173(10) 0.0007(9) 0.0029(8) 0.0013(8)
C6 0.0214(10) 0.0266(11) 0.0214(10) -0.0017(9) 0.0025(8) 0.0034(9)
C7 0.0288(11) 0.0191(13) 0.0283(9) -0.0067(10) 0.0021(8) -0.0009(9)
C8 0.0266(11) 0.0290(15) 0.0214(11) -0.0069(10) -0.0008(9) 0.0083(9)
C9 0.0490(15) 0.0298(13) 0.0352(14) -0.0004(11) -0.0188(12) 0.0028(11)
C10 0.0196(10) 0.0268(12) 0.0192(10) -0.0023(9) -0.0011(8) -0.0016(8)
C11 0.0237(10) 0.0215(11) 0.0219(11) -0.0008(9) 0.0005(9) -0.0001(8)
C12 0.0242(12) 0.0246(11) 0.0260(13) 0.0019(9) -0.0018(9) -0.0011(8)
C13 0.0372(13) 0.0290(12) 0.0268(12) -0.0029(10) -0.0077(10) 0.0105(10)
C14 0.0320(12) 0.0400(14) 0.0256(12) -0.0015(11) -0.0057(10) 0.0097(11)
C15 0.0406(14) 0.0374(15) 0.0391(15) -0.0063(11) -0.0088(11) 0.0170(11)
C16 0.0413(12) 0.0296(12) 0.0403(13) -0.0081(14) -0.0124(10) 0.0083(12)
Cu1 0.0263(2) 0.0675(3) 0.0183(2) 0.0036(3) 0.00205(17) 0.0266(2)
Cu2 0.01967(17) 0.02050(17) 0.01461(17) 0.00027(18) 0.00200(14) -0.00518(17)
N1 0.0196(8) 0.0202(9) 0.0174(8) -0.0001(7) 0.0011(7) -0.0001(7)
N2 0.0208(9) 0.0226(10) 0.0211(9) 0.0009(8) -0.0010(7) -0.0032(7)
N3 0.0270(10) 0.0222(9) 0.0237(9) 0.0018(7) -0.0037(8) -0.0013(7)
N4 0.0249(9) 0.0382(11) 0.0250(10) 0.0028(9) -0.0003(8) 0.0106(8)
O1 0.0322(9) 0.0458(10) 0.0231(8) -0.0081(8) 0.0092(7) -0.0184(8)
O2 0.0639(15) 0.0372(12) 0.131(2) -0.0188(14) 0.0555(15) -0.0172(10)
O3 0.0325(8) 0.0281(8) 0.0204(8) -0.0004(7) 0.0087(6) 0.0073(7)
O4 0.0417(10) 0.0377(11) 0.0501(12) -0.0241(9) 0.0136(9) -0.0047(8)
O5 0.0683(17) 0.0850(19) 0.0723(17) 0.0047(16) 0.0086(14) -0.0081(14)

loop_
_atom_type_symbol
_atom_type_description
_atom_type_scat_dispersion_real
_atom_type_scat_dispersion_imag
_atom_type_scat_source
C C 0.0033 0.0016 'International Tables Vol C Tables 4.2.6.8 and 6.1.1.4'
H H 0.0000 0.0000 'International Tables Vol C Tables 4.2.6.8 and 6.1.1.4'
N N 0.0061 0.0033 'International Tables Vol C Tables 4.2.6.8 and 6.1.1.4'
O O 0.0106 0.0060 'International Tables Vol C Tables 4.2.6.8 and 6.1.1.4'
Cu Cu 0.3201 1.2651 'International Tables Vol C Tables 4.2.6.8 and 6.1.1.4'

loop_
_geom_angle_atom_site_label_1
_geom_angle_atom_site_label_2
_geom_angle_atom_site_label_3
_geom_angle
_geom_angle_site_symmetry_1
_geom_angle_site_symmetry_3
O2 C1 O1 125.8(2) . .
O2 C1 C2 118.3(2) . .
O1 C1 C2 115.9(2) . .
C7 C2 C3 119.65(19) . .
C7 C2 C1 120.4(2) . .
C3 C2 C1 119.9(2) . .
C4 C3 C2 119.32(19) . .
C3 C4 C5 121.38(19) . .
C3 C4 N1 119.98(17) . .
C5 C4 N1 118.64(17) . .
C4 C5 C6 118.99(19) . .
C5 C6 C7 120.14(19) . .
C5 C6 C8 119.31(19) . .
C7 C6 C8 120.5(2) . .
C2 C7 C6 120.51(19) . .
O4 C8 O3 123.9(2) . .
O4 C8 C6 120.5(2) . .
O3 C8 C6 115.61(19) . .
N2 C10 N1 108.65(19) . .
N2 C10 C9 127.1(2) . .
N1 C10 C9 124.3(2) . .
N3 C11 N1 109.78(18) . .
N3 C11 C12 122.72(19) . .
N1 C11 C12 127.49(19) . .
C16 C12 C13 117.6(2) . .
C16 C12 C11 118.8(2) . .
C13 C12 C11 123.5(2) . .
C14 C13 C12 119.3(2) . .
N4 C14 C13 122.8(2) . .
N4 C15 C16 123.0(2) . .
C15 C16 C12 119.5(2) . .
O1 Cu1 O1 180.00(7) 4_566 2_645
O1 Cu1 N4 87.08(7) 4_566 .
O1 Cu1 N4 92.92(7) 2_645 .
O1 Cu1 N4 92.92(7) 4_566 3_656
O1 Cu1 N4 87.08(7) 2_645 3_656
N4 Cu1 N4 180.00(11) . 3_656
O3 Cu2 O3 180.00(12) 4_565 2_545
O3 Cu2 N2 90.75(7) 4_565 3
O3 Cu2 N2 89.25(7) 2_545 3
O3 Cu2 N2 89.25(7) 4_565 .
O3 Cu2 N2 90.75(7) 2_545 .
N2 Cu2 N2 180.0 3 .
C10 N1 C11 105.64(17) . .
C10 N1 C4 124.95(17) . .
C11 N1 C4 129.41(17) . .
C10 N2 N3 109.40(17) . .
C10 N2 Cu2 128.95(15) . .
N3 N2 Cu2 121.60(13) . .
C11 N3 N2 106.54(17) . .
C15 N4 C14 117.8(2) . .
C15 N4 Cu1 121.07(16) . .
C14 N4 Cu1 121.09(17) . .
C1 O1 Cu1 124.42(17) . 2_655
C8 O3 Cu2 108.29(14) . 2

loop_
_geom_bond_atom_site_label_1
_geom_bond_atom_site_label_2
_geom_bond_distance
_geom_bond_site_symmetry_2
C1 O2 1.244(3) .
C1 O1 1.246(3) .
C1 C2 1.512(3) .
C2 C7 1.384(3) .
C2 C3 1.398(3) .
C3 C4 1.385(3) .
C4 C5 1.387(3) .
C4 N1 1.439(3) .
C5 C6 1.390(3) .
C6 C7 1.391(3) .
C6 C8 1.505(3) .
C8 O4 1.243(3) .
C8 O3 1.266(3) .
C9 C10 1.483(3) .
C10 N2 1.307(3) .
C10 N1 1.368(3) .
C11 N3 1.319(3) .
C11 N1 1.370(3) .
C11 C12 1.475(3) .
C12 C16 1.385(3) .
C12 C13 1.391(3) .
C13 C14 1.385(3) .
C14 N4 1.338(3) .
C15 N4 1.336(3) .
C15 C16 1.382(3) .
Cu1 O1 1.9653(15) 4_566
Cu1 O1 1.9653(15) 2_645
Cu1 N4 2.0092(19) .
Cu1 N4 2.0093(19) 3_656
Cu2 O3 1.9408(14) 4_565
Cu2 O3 1.9408(14) 2_545
Cu2 N2 1.9946(18) 3
Cu2 N2 1.9946(18) .
N2 N3 1.372(3) .
O1 Cu1 1.9653(15) 2_655
O3 Cu2 1.9408(14) 2
